data_2012530
loop_
_publ_author_name
'Spiniello, Marisa'
'White, Jonathan M.'

_publ_section_title
;
 <i>cis</i>- and
 <i>trans</i>-2-(4-<i>tert</i>-Butylcyclohexyloxy)-1,3,5-trinitrobenzene
;
_journal_issue 2
_journal_name_full 'Acta Crystallographica Section C'
_journal_page_first o94
_journal_page_last o96
_journal_paper_doi 10.1107/S0108270101019400
_journal_volume 58
_journal_year 2002
_chemical_formula_moiety 'C16 H21 N3 O7'
_chemical_formula_sum 'C16 H21 N3 O7'
_chemical_formula_weight 367.36
_chemical_melting_point .382E-305
_chemical_name_common 'cis-4-tert-Butylcyclohexyl Picrate'
_chemical_name_systematic
;
cis-2-(4-tert-butylcyclohexyloxy)-1,3,5-trinitrobenzene
;
_space_group_IT_number 14
_symmetry_cell_setting monoclinic
_symmetry_space_group_name_Hall '-P 2ybc'
_symmetry_space_group_name_H-M 'P 1 21/c 1'
_atom_sites_solution_hydrogens geom
_atom_sites_solution_primary direct
_atom_sites_solution_secondary difmap
_audit_creation_method SHELXL97
_cell_angle_alpha 90
_cell_angle_beta 102.71(2)
_cell_angle_gamma 90
_cell_formula_units_Z 4
_cell_length_a 15.257(3)
_cell_length_b 8.954(2)
_cell_length_c 13.623(2)
_cell_measurement_reflns_used 25
_cell_measurement_temperature 130.0(2)
_cell_measurement_theta_max 15
_cell_measurement_theta_min 10
_cell_volume 1815.5(6)
_computing_cell_refinement 'Please provide missing details'
_computing_data_collection 'CAD-4 Software (Enraf-Nonius, 1989)'
_computing_data_reduction 'PROCESS_DATA (Gable et al., 1994)'
_computing_molecular_graphics 'ZORTEP (Zsolnai, 1994)'
_computing_structure_refinement 'SHELXL97 (Sheldrick, 1997)'
_computing_structure_solution 'SHELXS97 (Sheldrick, 1990)'
_diffrn_ambient_temperature 130.0(2)
_diffrn_measured_fraction_theta_full .999
_diffrn_measured_fraction_theta_max .999
_diffrn_measurement_device_type 'Enraf-Nonius CAD-4'
_diffrn_measurement_method \q/2\q
_diffrn_radiation_monochromator graphite
_diffrn_radiation_source 'fine-focus sealed tube'
_diffrn_radiation_type MoK\a
_diffrn_radiation_wavelength .71069
_diffrn_reflns_av_R_equivalents .071
_diffrn_reflns_av_sigmaI/netI .026
_diffrn_reflns_limit_h_max 17
_diffrn_reflns_limit_h_min -18
_diffrn_reflns_limit_k_max 0
_diffrn_reflns_limit_k_min -10
_diffrn_reflns_limit_l_max 16
_diffrn_reflns_limit_l_min 0
_diffrn_reflns_number 3341
_diffrn_reflns_theta_full 25.00
_diffrn_reflns_theta_max 25.00
_diffrn_reflns_theta_min 2.65
_diffrn_standards_decay_% 2
_diffrn_standards_interval_time 160
_diffrn_standards_number 3
_exptl_absorpt_coefficient_mu .107
_exptl_absorpt_correction_type none
_exptl_crystal_colour brown
_exptl_crystal_density_diffrn 1.344
_exptl_crystal_density_meas ?
_exptl_crystal_density_method 'not measured'
_exptl_crystal_description needle
_exptl_crystal_F_000 776
_exptl_crystal_size_max .6
_exptl_crystal_size_mid .1
_exptl_crystal_size_min .1
_refine_diff_density_max .18
_refine_diff_density_min -.21
_refine_ls_extinction_method none
_refine_ls_goodness_of_fit_ref 1.006
_refine_ls_hydrogen_treatment constr
_refine_ls_matrix_type full
_refine_ls_number_parameters 232
_refine_ls_number_reflns 3191
_refine_ls_number_restraints 0
_refine_ls_restrained_S_all 1.006
_refine_ls_R_factor_all .052
_refine_ls_R_factor_gt .039
_refine_ls_shift/su_max .001
_refine_ls_shift/su_mean .000
_refine_ls_structure_factor_coef Fsqd
_refine_ls_weighting_details 'calc w = 1/[\s^2^(Fo^2^)+(0.0547P)^2^+0.7679P] where P=(Fo^2^+2Fc^2^)/3'
_refine_ls_weighting_scheme calc
_refine_ls_wR_factor_gt .098
_refine_ls_wR_factor_ref .107
_reflns_number_gt 2589
_reflns_number_total 3191
_reflns_threshold_expression I>2\s(I)
_cod_data_source_file ta1354.cif
_cod_data_source_block I
_cod_depositor_comments
;
The following automatic conversions were performed:
'_symmetry_cell_setting' value 'Monoclinic' changed to 'monoclinic'
according to '/home/saulius/struct/CIF-dictionaries/cif_core.dic'
dictionary named 'cif_core.dic' version 2.4.1 from 2010-06-29.

Automatic conversion script
Id: cif_fix_enum 1527 2010-12-29 10:47:43Z saulius 

The following automatic conversions were performed:

'_symmetry_cell_setting' value 'Monoclinic' changed to 'monoclinic'
according to /home/saulius/struct/CIF-dictionaries/cif_core.dic
dictionary named 'cif_core.dic' version 2.4.1 from 2010-06-29.

Automatic conversion script
Id: cif_fix_values 1715 2011-07-08 13:25:40Z adriana 

The following automatic conversions were performed:

'_exptl_crystal_density_meas' value 'not measured' was changed to '?'
- the value is perceived as not measured.

Automatic conversion script
Id: cif_fix_values 3008 2015-01-20 13:52:24Z robertas 
;
_cod_original_sg_symbol_H-M 'P 21/c'
_cod_database_code 2012530
_cod_database_fobs_code 2012530

loop_
_symmetry_equiv_pos_as_xyz
'x, y, z'
'-x, y+1/2, -z+1/2'
'-x, -y, -z'
'x, -y-1/2, z-1/2'

loop_
_atom_site_label
_atom_site_fract_x
_atom_site_fract_y
_atom_site_fract_z
_atom_site_U_iso_or_equiv
_atom_site_adp_type
_atom_site_calc_flag
_atom_site_refinement_flags
_atom_site_occupancy
_atom_site_disorder_assembly
_atom_site_disorder_group
_atom_site_type_symbol
O1 .35406(7) .10294(13) .38706(8) .0283(3) Uani d . 1 . . O
O2 .42741(9) -.11097(14) .27609(9) .0399(3) Uani d . 1 . . O
O3 .52807(8) -.01119(14) .20653(8) .0373(3) Uani d . 1 . . O
O4 .76546(9) .2442(2) .44099(13) .0684(5) Uani d . 1 . . O
O5 .74124(9) .32672(17) .58197(11) .0499(4) Uani d . 1 . . O
O6 .38102(12) .20593(17) .60027(12) .0608(5) Uani d . 1 . . O
O7 .38321(9) .41883(14) .53021(10) .0418(3) Uani d . 1 . . O
N1 .48488(9) -.01663(16) .27262(10) .0285(3) Uani d . 1 . . N
N2 .71656(10) .26895(19) .49872(13) .0415(4) Uani d . 1 . . N
N3 .40736(9) .29034(15) .54415(9) .0258(3) Uani d . 1 . . N
C1 .29548(11) .1294(2) .28506(11) .0289(4) Uani d . 1 . . C
H1 .3302 .1110 .2319 .035 Uiso calc R 1 . . H
C2 .26267(12) .2886(2) .27957(13) .0334(4) Uani d . 1 . . C
H2A .2325 .3115 .2091 .040 Uiso calc R 1 . . H
H2B .3152 .3559 .2985 .040 Uiso calc R 1 . . H
C3 .19776(12) .3215(2) .34719(13) .0333(4) Uani d . 1 . . C
H3A .1727 .4230 .3323 .040 Uiso calc R 1 . . H
H3B .2311 .3198 .4183 .040 Uiso calc R 1 . . H
C4 .12040(11) .2088(2) .33325(12) .0298(4) Uani d . 1 . . C
H4 .0876 .2153 .2612 .036 Uiso calc R 1 . . H
C5 .16018(11) .0509(2) .34915(12) .0309(4) Uani d . 1 . . C
H5A .1957 .0413 .4190 .037 Uiso calc R 1 . . H
H5B .1108 -.0231 .3396 .037 Uiso calc R 1 . . H
C6 .22027(11) .0175(2) .27564(13) .0324(4) Uani d . 1 . . C
H6A .2460 -.0839 .2889 .039 Uiso calc R 1 . . H
H6B .1836 .0193 .2060 .039 Uiso calc R 1 . . H
C7 .05095(12) .2445(2) .39792(14) .0391(5) Uani d . 1 . . C
C8 -.03041(15) .1422(3) .3667(2) .0672(7) Uani d . 1 . . C
H8A -.0113 .0379 .3776 .101 Uiso calc R 1 . . H
H8B -.0578 .1579 .2954 .101 Uiso calc R 1 . . H
H8C -.0744 .1653 .4072 .101 Uiso calc R 1 . . H
C9 .01795(11) .4061(2) .37967(11) .0538(6) Uani d . 1 . . C
H9A .0689 .4745 .3991 .081 Uiso calc R 1 . . H
H9B -.0264 .4272 .4200 .081 Uiso calc R 1 . . H
H9C -.0097 .4198 .3082 .081 Uiso calc R 1 . . H
C10 .09208(11) .2259(2) .51114(11) .0554(6) Uani d . 1 . . C
H10A .1443 .2919 .5306 .083 Uiso calc R 1 . . H
H10B .1110 .1220 .5250 .083 Uiso calc R 1 . . H
H10C .0472 .2520 .5498 .083 Uiso calc R 1 . . H
C11 .44102(10) .14076(17) .40586(11) .0225(3) Uani d . 1 . . C
C12 .50619(11) .09297(17) .35444(11) .0237(3) Uani d . 1 . . C
C13 .59502(11) .13768(18) .38259(12) .0271(4) Uani d . 1 . . C
H13 .6373 .1072 .3448 .033 Uiso calc R 1 . . H
C14 .62135(11) .22707(19) .46628(12) .0284(4) Uani d . 1 . . C
C15 .56138(11) .27694(18) .52143(12) .0273(4) Uani d . 1 . . C
H15 .5801 .3381 .5792 .033 Uiso calc R 1 . . H
C16 .47322(11) .23401(17) .48883(11) .0231(3) Uani d . 1 . . C

loop_
_atom_site_aniso_label
_atom_site_aniso_U_11
_atom_site_aniso_U_22
_atom_site_aniso_U_33
_atom_site_aniso_U_12
_atom_site_aniso_U_13
_atom_site_aniso_U_23
O1 .0250(6) .0421(7) .0184(5) -.0019(5) .0063(4) .0028(5)
O2 .0542(8) .0341(7) .0348(7) -.0094(6) .0168(6) -.0092(5)
O3 .0471(7) .0456(8) .0247(6) .0085(6) .0198(5) .0000(5)
O4 .0320(8) .1101(15) .0696(11) -.0101(9) .0251(8) -.0115(10)
O5 .0396(8) .0525(9) .0531(9) -.0117(7) .0004(6) -.0077(7)
O6 .0869(12) .0511(9) .0646(10) .0316(8) .0606(9) .0297(8)
O7 .0448(8) .0261(7) .0593(9) .0072(6) .0221(6) -.0016(6)
N1 .0356(8) .0295(8) .0223(7) .0068(7) .0103(6) .0016(6)
N2 .0289(8) .0471(10) .0481(10) -.0042(7) .0077(7) .0042(8)
N3 .0297(7) .0281(8) .0196(7) .0033(6) .0053(5) -.0008(6)
C1 .0268(8) .0438(10) .0156(7) -.0012(8) .0039(6) .0017(7)
C2 .0306(9) .0398(10) .0280(9) -.0058(8) .0022(7) .0066(8)
C3 .0326(9) .0332(9) .0317(9) .0002(8) .0020(7) -.0001(8)
C4 .0266(8) .0409(10) .0206(8) -.0006(8) .0024(6) -.0003(7)
C5 .0293(9) .0360(10) .0278(8) -.0064(7) .0071(7) -.0010(7)
C6 .0330(9) .0369(10) .0265(8) -.0029(8) .0050(7) -.0050(7)
C7 .0340(10) .0545(12) .0303(9) .0051(9) .0105(8) -.0008(8)
C8 .0391(12) .094(2) .0784(17) -.0083(12) .0346(12) -.0186(15)
C9 .0496(12) .0722(16) .0396(11) .0260(11) .0098(9) .0002(10)
C10 .0614(14) .0788(16) .0308(10) .0217(12) .0203(10) .0088(10)
C11 .0260(8) .0230(8) .0189(7) .0018(6) .0063(6) .0056(6)
C12 .0308(8) .0223(8) .0192(7) .0025(7) .0081(6) .0033(6)
C13 .0302(9) .0276(9) .0267(8) .0067(7) .0129(7) .0077(7)
C14 .0254(8) .0301(9) .0305(9) -.0011(7) .0080(7) .0064(7)
C15 .0334(9) .0246(8) .0236(8) -.0017(7) .0058(7) .0016(6)
C16 .0291(8) .0218(8) .0203(8) .0039(7) .0100(6) .0042(6)

loop_
_atom_type_symbol
_atom_type_description
_atom_type_scat_dispersion_real
_atom_type_scat_dispersion_imag
_atom_type_scat_source
C C .0033 .0016 'International Tables Vol C Tables 4.2.6.8 and 6.1.1.4'
H H .0000 .0000 'International Tables Vol C Tables 4.2.6.8 and 6.1.1.4'
N N .0061 .0033 'International Tables Vol C Tables 4.2.6.8 and 6.1.1.4'
O O .0106 .0060 'International Tables Vol C Tables 4.2.6.8 and 6.1.1.4'

loop_
_geom_angle_atom_site_label_1
_geom_angle_atom_site_label_2
_geom_angle_atom_site_label_3
_geom_angle
_geom_angle_publ_flag
C11 O1 C1 120.13(11) y
O2 N1 O3 124.01(14) ?
O2 N1 C12 118.20(13) ?
O3 N1 C12 117.74(14) ?
O4 N2 O5 124.49(16) ?
O4 N2 C14 117.69(16) ?
O5 N2 C14 117.83(15) ?
O6 N3 O7 124.27(14) ?
O6 N3 C16 118.07(13) ?
O7 N3 C16 117.66(13) ?
O1 C1 C6 105.18(13) y
O1 C1 C2 108.65(13) y
C6 C1 C2 112.71(14) ?
O1 C1 H1 110.1 ?
C6 C1 H1 110.1 ?
C2 C1 H1 110.1 ?
C1 C2 C3 113.94(14) y
C1 C2 H2A 108.8 ?
C3 C2 H2A 108.8 ?
C1 C2 H2B 108.8 ?
C3 C2 H2B 108.8 ?
H2A C2 H2B 107.7 ?
C2 C3 C4 112.56(14) y
C2 C3 H3A 109.1 ?
C4 C3 H3A 109.1 ?
C2 C3 H3B 109.1 ?
C4 C3 H3B 109.1 ?
H3A C3 H3B 107.8 ?
C3 C4 C5 108.62(14) y
C3 C4 C7 113.40(15) y
C5 C4 C7 114.04(14) y
C3 C4 H4 106.8 ?
C5 C4 H4 106.8 ?
C7 C4 H4 106.8 ?
C6 C5 C4 111.29(14) y
C6 C5 H5A 109.4 ?
C4 C5 H5A 109.4 ?
C6 C5 H5B 109.4 ?
C4 C5 H5B 109.4 ?
H5A C5 H5B 108.0 ?
C1 C6 C5 111.69(14) y
C1 C6 H6A 109.3 ?
C5 C6 H6A 109.3 ?
C1 C6 H6B 109.3 ?
C5 C6 H6B 109.3 ?
H6A C6 H6B 107.9 ?
C8 C7 C9 107.64(17) ?
C8 C7 C10 109.94(17) ?
C9 C7 C10 108.13(15) ?
C8 C7 C4 109.47(16) ?
C9 C7 C4 110.04(15) ?
C10 C7 C4 111.54(14) ?
C7 C8 H8A 109.5 ?
C7 C8 H8B 109.5 ?
H8A C8 H8B 109.5 ?
C7 C8 H8C 109.5 ?
H8A C8 H8C 109.5 ?
H8B C8 H8C 109.5 ?
C7 C9 H9A 109.5 ?
C7 C9 H9B 109.5 ?
H9A C9 H9B 109.5 ?
C7 C9 H9C 109.5 ?
H9A C9 H9C 109.5 ?
H9B C9 H9C 109.5 ?
C7 C10 H10A 109.5 ?
C7 C10 H10B 109.5 ?
H10A C10 H10B 109.5 ?
C7 C10 H10C 109.5 ?
H10A C10 H10C 109.5 ?
H10B C10 H10C 109.5 ?
O1 C11 C12 127.51(14) ?
O1 C11 C16 117.45(13) ?
C12 C11 C16 114.98(14) ?
C13 C12 C11 122.12(14) ?
C13 C12 N1 116.36(14) ?
C11 C12 N1 121.36(14) ?
C14 C13 C12 119.12(15) ?
C14 C13 H13 120.4 ?
C12 C13 H13 120.4 ?
C13 C14 C15 122.06(15) ?
C13 C14 N2 119.03(15) ?
C15 C14 N2 118.90(15) ?
C16 C15 C14 116.89(15) ?
C16 C15 H15 121.6 ?
C14 C15 H15 121.6 ?
C15 C16 C11 124.77(14) ?
C15 C16 N3 117.93(14) ?
C11 C16 N3 117.30(13) ?

loop_
_geom_bond_atom_site_label_1
_geom_bond_atom_site_label_2
_geom_bond_site_symmetry_2
_geom_bond_distance
_geom_bond_publ_flag
O1 C11 . 1.3383(19) y
O1 C1 . 1.4964(18) y
O2 N1 . 1.2259(18) y
O3 N1 . 1.2281(17) y
O4 N2 . 1.217(2) y
O5 N2 . 1.228(2) y
O6 N3 . 1.2052(19) y
O7 N3 . 1.2103(18) y
N1 C12 . 1.467(2) y
N2 C14 . 1.471(2) y
N3 C16 . 1.471(2) y
C1 C6 . 1.507(2) y
C1 C2 . 1.508(3) y
C1 H1 . 1.0000 ?
C2 C3 . 1.522(2) y
C2 H2A . .9900 ?
C2 H2B . .9900 ?
C3 C4 . 1.532(2) y
C3 H3A . .9900 ?
C3 H3B . .9900 ?
C4 C5 . 1.535(3) y
C4 C7 . 1.553(2) y
C4 H4 . 1.0000 ?
C5 C6 . 1.529(2) y
C5 H5A . .9900 ?
C5 H5B . .9900 ?
C6 H6A . .9900 ?
C6 H6B . .9900 ?
C7 C8 . 1.526(3) y
C7 C9 . 1.534(3) y
C7 C10 . 1.541(2) y
C8 H8A . .9800 ?
C8 H8B . .9800 ?
C8 H8C . .9800 ?
C9 H9A . .9800 ?
C9 H9B . .9800 ?
C9 H9C . .9800 ?
C10 H10A . .9800 ?
C10 H10B . .9800 ?
C10 H10C . .9800 ?
C11 C12 . 1.403(2) y
C11 C16 . 1.404(2) y
C12 C13 . 1.384(2) y
C13 C14 . 1.378(2) y
C13 H13 . .9500 ?
C14 C15 . 1.380(2) ?
C15 C16 . 1.375(2) ?
C15 H15 . .9500 ?

loop_
_geom_torsion_atom_site_label_1
_geom_torsion_atom_site_label_2
_geom_torsion_atom_site_label_3
_geom_torsion_atom_site_label_4
_geom_torsion
_geom_torsion_publ_flag
C11 O1 C1 C6 155.11(14) y
C11 O1 C1 C2 -83.98(17) y
O1 C1 C2 C3 -67.89(17) y
C6 C1 C2 C3 48.26(19) ?
C1 C2 C3 C4 -50.75(19) ?
C2 C3 C4 C5 54.79(18) ?
C2 C3 C4 C7 -177.32(14) ?
C3 C4 C5 C6 -58.41(17) ?
C7 C4 C5 C6 174.06(14) ?
O1 C1 C6 C5 66.86(17) y
C2 C1 C6 C5 -51.34(18) ?
C4 C5 C6 C1 57.57(18) ?
C3 C4 C7 C8 170.95(18) ?
C5 C4 C7 C8 -64.0(2) ?
C3 C4 C7 C9 52.85(18) ?
C5 C4 C7 C9 177.87(14) ?
C3 C4 C7 C10 -67.1(2) ?
C5 C4 C7 C10 57.9(2) ?
C1 O1 C11 C12 -56.7(2) y
C1 O1 C11 C16 126.24(15) y
O1 C11 C12 C13 -178.53(15) ?
C16 C11 C12 C13 -1.4(2) ?
O1 C11 C12 N1 -3.4(2) ?
C16 C11 C12 N1 173.79(13) ?
O2 N1 C12 C13 144.63(15) y
O3 N1 C12 C13 -32.9(2) y
O2 N1 C12 C11 -30.8(2) y
O3 N1 C12 C11 151.64(14) y
C11 C12 C13 C14 2.7(2) ?
N1 C12 C13 C14 -172.67(14) ?
C12 C13 C14 C15 -1.8(2) ?
C12 C13 C14 N2 177.30(14) ?
O4 N2 C14 C13 12.2(3) y
O5 N2 C14 C13 -167.98(16) y
O4 N2 C14 C15 -168.67(17) y
O5 N2 C14 C15 11.2(2) y
C13 C14 C15 C16 -.3(2) ?
N2 C14 C15 C16 -179.46(14) ?
C14 C15 C16 C11 1.8(2) ?
C14 C15 C16 N3 -177.76(14) ?
O1 C11 C16 C15 176.52(14) ?
C12 C11 C16 C15 -.9(2) ?
O1 C11 C16 N3 -3.9(2) ?
C12 C11 C16 N3 178.61(13) ?
O6 N3 C16 C15 -104.03(19) y
O7 N3 C16 C15 75.94(18) y
O6 N3 C16 C11 76.4(2) y
O7 N3 C16 C11 -103.64(17) y

loop_
_cod_related_entry_id
_cod_related_entry_database
_cod_related_entry_code
1 ChemSpider 21107400
